data_4311757
loop_
_publ_author_name
'Zhiliang Liu'
'Zhengliang L\"u'
'Deqing Zhang'
'Zonghui Jiang'
'Licun Li'
'Caiming Liu'
'Daoben Zhu'

_publ_section_title
;
 New Types of Heterospin Complexes from trans-Oxamido-Bridged Copper(II)
 Binuclear Units and Nitronyl Nitroxide Radicals: Crystal Structure and
 Magnetic Characterization
;
_journal_name_full 'Inorganic Chemistry'
_journal_page_first 6620
_journal_page_last 6627
_journal_paper_doi 10.1021/ic049247d
_journal_volume 43
_journal_year 2004
_chemical_formula_sum 'C30 H40 Cl2 Cu2 N10 O16'
_chemical_formula_weight 994.70
_chemical_name_systematic
; 
 ? 
;
_space_group_IT_number 14
_symmetry_cell_setting monoclinic
_symmetry_space_group_name_Hall '-P 2yn'
_symmetry_space_group_name_H-M 'P 1 21/n 1'
_atom_sites_solution_hydrogens geom
_atom_sites_solution_primary direct
_atom_sites_solution_secondary difmap
_audit_creation_method SHELXL-97
_cell_angle_alpha 90.00
_cell_angle_beta 106.62(3)
_cell_angle_gamma 90.00
_cell_formula_units_Z 4
_cell_length_a 12.880(3)
_cell_length_b 21.188(4)
_cell_length_c 15.795(3)
_cell_measurement_reflns_used 30144
_cell_measurement_temperature 293(2)
_cell_measurement_theta_max 27.48
_cell_measurement_theta_min 1.81
_cell_volume 4130.4(16)
_computing_structure_refinement 'SHELXL-97 (Sheldrick, 1997)'
_computing_structure_solution 'SHELXS-97 (Sheldrick, 1990)'
_diffrn_ambient_temperature 293(2)
_diffrn_measured_fraction_theta_full 0.987
_diffrn_measured_fraction_theta_max 0.987
_diffrn_measurement_device_type 'Rigaku RAXIS RAPID IP'
_diffrn_measurement_method 'phi and omega scans'
_diffrn_radiation_monochromator graphite
_diffrn_radiation_source 'fine-focus sealed tube'
_diffrn_radiation_type MoK\a
_diffrn_radiation_wavelength 0.71073
_diffrn_reflns_av_R_equivalents 0.0621
_diffrn_reflns_av_sigmaI/netI 0.2440
_diffrn_reflns_limit_h_max 16
_diffrn_reflns_limit_h_min -16
_diffrn_reflns_limit_k_max 27
_diffrn_reflns_limit_k_min -27
_diffrn_reflns_limit_l_max 20
_diffrn_reflns_limit_l_min -20
_diffrn_reflns_number 15958
_diffrn_reflns_theta_full 27.48
_diffrn_reflns_theta_max 27.48
_diffrn_reflns_theta_min 1.81
_diffrn_standards_decay_% 0
_diffrn_standards_interval_count 0
_diffrn_standards_interval_time .
_diffrn_standards_number 0
_exptl_absorpt_coefficient_mu 1.237
_exptl_absorpt_correction_T_max 1.1725
_exptl_absorpt_correction_T_min 0.7246
_exptl_absorpt_correction_type empirical
_exptl_absorpt_process_details 'SADABS (Sheldrick, 1996)'
_exptl_crystal_colour darkblue
_exptl_crystal_density_diffrn 1.584
_exptl_crystal_density_method 'not measured'
_exptl_crystal_description block
_exptl_crystal_F_000 2032
_exptl_crystal_size_max 0.15
_exptl_crystal_size_mid 0.1
_exptl_crystal_size_min 0.1
_refine_diff_density_max 1.426
_refine_diff_density_min -1.121
_refine_diff_density_rms 0.118
_refine_ls_extinction_method none
_refine_ls_goodness_of_fit_ref 0.995
_refine_ls_hydrogen_treatment mixed
_refine_ls_matrix_type full
_refine_ls_number_parameters 568
_refine_ls_number_reflns 9366
_refine_ls_number_restraints 0
_refine_ls_restrained_S_all 0.795
_refine_ls_R_factor_all 0.1688
_refine_ls_R_factor_gt 0.0712
_refine_ls_shift/su_max 3.227
_refine_ls_shift/su_mean 0.035
_refine_ls_structure_factor_coef Fsqd
_refine_ls_weighting_details 'calc w=1/[\s^2^(Fo^2^)+(0.0856P)^2^+0.0000P] where P=(Fo^2^+2Fc^2^)/3'
_refine_ls_weighting_scheme calc
_refine_ls_wR_factor_gt 0.1673
_refine_ls_wR_factor_ref 0.1874
_reflns_number_gt 3239
_reflns_number_total 9366
_reflns_threshold_expression >2sigma(I)
_cod_data_source_file ic049247dsi20040610_073414_3.cif
_cod_data_source_block 3(complex3)
_cod_original_cell_volume 4130.5(14)
_cod_database_code 4311757

loop_
_symmetry_equiv_pos_as_xyz
'x, y, z'
'-x+1/2, y+1/2, -z+1/2'
'-x, -y, -z'
'x-1/2, -y-1/2, z-1/2'

loop_
_atom_site_label
_atom_site_type_symbol
_atom_site_fract_x
_atom_site_fract_y
_atom_site_fract_z
_atom_site_U_iso_or_equiv
_atom_site_adp_type
_atom_site_occupancy
_atom_site_symmetry_multiplicity
_atom_site_calc_flag
_atom_site_refinement_flags
_atom_site_disorder_assembly
_atom_site_disorder_group
Cu1 Cu 1.08431(6) -0.16620(4) 0.63457(5) 0.0309(2) Uani 1 1 d . . .
Cu2 Cu 1.20721(6) -0.34630(4) 0.45770(6) 0.0320(2) Uani 1 1 d . . .
C1 C 1.4081(5) -0.3163(3) 0.4181(4) 0.0311(16) Uani 1 1 d . . .
H1A H 1.3820 -0.2755 0.4186 0.037 Uiso 1 1 calc R . .
C2 C 1.5086(5) -0.3249(3) 0.4024(4) 0.0310(17) Uani 1 1 d . . .
C3 C 1.5456(5) -0.3855(3) 0.4015(4) 0.0325(17) Uani 1 1 d . . .
H3A H 1.6120 -0.3932 0.3912 0.039 Uiso 1 1 calc R . .
C4 C 1.4828(5) -0.4351(3) 0.4163(4) 0.0375(18) Uani 1 1 d . . .
H4A H 1.5073 -0.4764 0.4166 0.045 Uiso 1 1 calc R . .
C5 C 1.3861(6) -0.4234(3) 0.4304(5) 0.0391(19) Uani 1 1 d . . .
H5A H 1.3441 -0.4571 0.4390 0.047 Uiso 1 1 calc R . .
C6 C 1.5717(5) -0.2711(3) 0.3894(4) 0.0336(18) Uani 1 1 d . . .
C7 C 1.6352(6) -0.1665(3) 0.3861(5) 0.0413(19) Uani 1 1 d . . .
C8 C 1.7101(5) -0.2109(3) 0.3564(4) 0.0312(17) Uani 1 1 d . . .
C9 C 0.9160(6) -0.0889(3) 0.6721(5) 0.0386(18) Uani 1 1 d . . .
H9A H 0.9598 -0.0560 0.6639 0.046 Uiso 1 1 calc R . .
C10 C 0.8217(6) -0.0746(3) 0.6923(5) 0.047(2) Uani 1 1 d . . .
H10A H 0.8014 -0.0328 0.6956 0.057 Uiso 1 1 calc R . .
C11 C 0.7574(6) -0.1231(3) 0.7077(5) 0.045(2) Uani 1 1 d . . .
H11A H 0.6947 -0.1142 0.7235 0.054 Uiso 1 1 calc R . .
C12 C 0.7876(6) -0.1859(3) 0.6993(4) 0.0347(17) Uani 1 1 d . . .
C13 C 0.8838(5) -0.1957(3) 0.6754(4) 0.0343(17) Uani 1 1 d . . .
H13A H 0.9044 -0.2369 0.6673 0.041 Uiso 1 1 calc R . .
C14 C 0.7233(5) -0.2376(3) 0.7132(5) 0.0371(18) Uani 1 1 d . . .
C15 C 0.6591(6) -0.3432(4) 0.7176(6) 0.050(2) Uani 1 1 d . . .
C16 C 0.5851(6) -0.2962(3) 0.7491(5) 0.041(2) Uani 1 1 d . . .
C17 C 0.5974(7) -0.3896(4) 0.6476(6) 0.071(3) Uani 1 1 d . . .
H17A H 0.5467 -0.3670 0.6011 0.106 Uiso 1 1 calc R . .
H17B H 0.5591 -0.4191 0.6738 0.106 Uiso 1 1 calc R . .
H17C H 0.6476 -0.4119 0.6238 0.106 Uiso 1 1 calc R . .
C18 C 0.7434(7) -0.3750(4) 0.7937(6) 0.069(3) Uani 1 1 d . . .
H18A H 0.7789 -0.3437 0.8361 0.104 Uiso 1 1 calc R . .
H18B H 0.7961 -0.3960 0.7712 0.104 Uiso 1 1 calc R . .
H18C H 0.7084 -0.4053 0.8215 0.104 Uiso 1 1 calc R . .
C19 C 0.4780(6) -0.2784(4) 0.6746(5) 0.055(2) Uani 1 1 d . . .
H19A H 0.4959 -0.2664 0.6218 0.083 Uiso 1 1 calc R . .
H19B H 0.4427 -0.2438 0.6943 0.083 Uiso 1 1 calc R . .
H19C H 0.4303 -0.3141 0.6623 0.083 Uiso 1 1 calc R . .
C20 C 0.5599(6) -0.3151(3) 0.8340(5) 0.048(2) Uani 1 1 d . . .
H20A H 0.6260 -0.3254 0.8783 0.072 Uiso 1 1 calc R . .
H20B H 0.5130 -0.3513 0.8231 0.072 Uiso 1 1 calc R . .
H20C H 0.5247 -0.2807 0.8543 0.072 Uiso 1 1 calc R . .
C21 C 1.5533(6) -0.1348(3) 0.3103(6) 0.059(2) Uani 1 1 d . . .
H21A H 1.5189 -0.1659 0.2672 0.088 Uiso 1 1 calc R . .
H21B H 1.5892 -0.1042 0.2836 0.088 Uiso 1 1 calc R . .
H21C H 1.4997 -0.1140 0.3319 0.088 Uiso 1 1 calc R . .
C22 C 1.6925(7) -0.1192(4) 0.4576(6) 0.077(3) Uani 1 1 d . . .
H22A H 1.6396 -0.0931 0.4727 0.115 Uiso 1 1 calc R . .
H22B H 1.7404 -0.0933 0.4359 0.115 Uiso 1 1 calc R . .
H22C H 1.7335 -0.1417 0.5091 0.115 Uiso 1 1 calc R . .
C23 C 1.8138(6) -0.2272(4) 0.4292(5) 0.059(2) Uani 1 1 d . . .
H23A H 1.7957 -0.2392 0.4818 0.088 Uiso 1 1 calc R . .
H23B H 1.8606 -0.1910 0.4413 0.088 Uiso 1 1 calc R . .
H23C H 1.8502 -0.2615 0.4100 0.088 Uiso 1 1 calc R . .
C24 C 1.7377(6) -0.1920(3) 0.2725(5) 0.0412(19) Uani 1 1 d . . .
H24A H 1.6724 -0.1812 0.2276 0.062 Uiso 1 1 calc R . .
H24B H 1.7725 -0.2267 0.2525 0.062 Uiso 1 1 calc R . .
H24C H 1.7855 -0.1563 0.2845 0.062 Uiso 1 1 calc R . .
C25 C 1.2825(6) -0.0992(4) 0.6742(5) 0.047(2) Uani 1 1 d . . .
H25A H 1.3168 -0.1230 0.7273 0.057 Uiso 1 1 calc R . .
H25B H 1.3223 -0.0602 0.6761 0.057 Uiso 1 1 calc R . .
C26 C 1.2856(5) -0.1369(3) 0.5940(5) 0.042(2) Uani 1 1 d . . .
H26A H 1.2691 -0.1105 0.5417 0.050 Uiso 1 1 calc R . .
H26B H 1.3561 -0.1562 0.6023 0.050 Uiso 1 1 calc R . .
C27 C 1.0036(6) -0.4119(3) 0.4114(5) 0.044(2) Uani 1 1 d . . .
H27A H 0.9671 -0.3869 0.3601 0.052 Uiso 1 1 calc R . .
H27B H 0.9647 -0.4513 0.4090 0.052 Uiso 1 1 calc R . .
C28 C 1.0064(5) -0.3768(3) 0.4944(5) 0.0395(19) Uani 1 1 d . . .
H28A H 0.9363 -0.3579 0.4897 0.047 Uiso 1 1 calc R . .
H28B H 1.0245 -0.4052 0.5447 0.047 Uiso 1 1 calc R . .
C29 C 1.0959(5) -0.2761(3) 0.5484(4) 0.0293(16) Uani 1 1 d . . .
C30 C 1.1959(5) -0.2377(3) 0.5475(4) 0.0328(17) Uani 1 1 d . . .
N1 N 1.3484(4) -0.3641(3) 0.4323(3) 0.0291(13) Uani 1 1 d . . .
N2 N 1.5719(5) -0.2129(3) 0.4233(5) 0.062(2) Uani 1 1 d . . .
N3 N 1.6439(4) -0.2719(3) 0.3426(4) 0.0359(15) Uani 1 1 d . . .
N4 N 0.9472(4) -0.1477(3) 0.6636(3) 0.0305(13) Uani 1 1 d . . .
N5 N 0.7207(5) -0.2970(3) 0.6780(4) 0.0458(17) Uani 1 1 d . . .
N6 N 0.6537(4) -0.2367(3) 0.7616(4) 0.0345(14) Uani 1 1 d . . .
N7 N 1.1681(5) -0.0849(3) 0.6710(4) 0.0444(17) Uani 1 1 d . . .
H7A H 1.1428 -0.0494 0.6824 0.053 Uiso 1 1 calc R . .
N8 N 1.2018(4) -0.1850(3) 0.5869(4) 0.0367(15) Uani 1 1 d . . .
N9 N 1.1193(4) -0.4245(2) 0.4121(4) 0.0367(15) Uani 1 1 d . . .
H9B H 1.1435 -0.4589 0.3959 0.044 Uiso 1 1 calc R . .
N10 N 1.0888(4) -0.3280(3) 0.5052(4) 0.0307(14) Uani 1 1 d . . .
O1 O 1.5206(6) -0.1955(3) 0.4786(5) 0.102(3) Uani 1 1 d . . .
O2 O 1.6629(4) -0.3196(2) 0.2971(3) 0.0376(12) Uani 1 1 d . . .
O3 O 0.7708(5) -0.3139(3) 0.6233(4) 0.076(2) Uani 1 1 d . . .
O4 O 0.6336(4) -0.1893(2) 0.8056(3) 0.0391(12) Uani 1 1 d . . .
O5 O 1.0322(3) -0.2524(2) 0.5889(3) 0.0315(11) Uani 1 1 d . . .
O6 O 1.2602(3) -0.2621(2) 0.5064(3) 0.0341(12) Uani 1 1 d . . .
O7 O 0.8861(7) 0.5157(8) 0.9134(6) 0.250(7) Uani 1 1 d . . .
O8 O 1.0741(9) 0.4961(7) 0.9029(11) 0.281(8) Uani 1 1 d . . .
O9 O 0.9864(8) 0.4102(3) 0.9163(9) 0.217(7) Uani 1 1 d . . .
O10 O 0.9220(6) 0.4815(3) 0.7682(4) 0.086(2) Uani 1 1 d . . .
O11 O 1.3790(5) 0.5063(3) 0.6948(4) 0.0750(19) Uani 1 1 d . . .
O12 O 1.1980(4) 0.5346(3) 0.6841(4) 0.0664(17) Uani 1 1 d . . .
O13 O 1.2991(4) 0.5914(2) 0.6086(3) 0.0577(15) Uani 1 1 d . . .
O14 O 1.2409(5) 0.4878(3) 0.5623(4) 0.0695(18) Uani 1 1 d . . .
Cl1 Cl 0.9600(4) 0.4698(2) 0.8633(4) 0.1637(17) Uani 1 1 d . . .
Cl2 Cl 1.27990(15) 0.53083(9) 0.64054(14) 0.0437(5) Uani 1 1 d . . .
O2WB O 2.0038(5) -0.0457(3) 0.4656(4) 0.0043(13) Uani 0.70 1 d P . .
O1WB O 0.966(3) 0.0078(14) 0.5041(17) 0.074(12) Uani 0.30 1 d P . .
O1WA O 1.0246(15) 0.0433(6) 0.6145(16) 0.104(7) Uani 0.40 1 d P . .
O1WC O 0.9001(15) 0.0147(13) 0.4997(17) 0.094(14) Uani 0.30 1 d P . .
O2WA O 1.9923(8) -0.1075(5) 0.4947(7) 0.004(2) Uani 0.30 1 d P . .

loop_
_atom_site_aniso_label
_atom_site_aniso_U_11
_atom_site_aniso_U_22
_atom_site_aniso_U_33
_atom_site_aniso_U_23
_atom_site_aniso_U_13
_atom_site_aniso_U_12
Cu1 0.0257(5) 0.0356(5) 0.0353(5) -0.0025(4) 0.0147(4) -0.0044(4)
Cu2 0.0247(5) 0.0365(5) 0.0401(5) -0.0023(4) 0.0176(4) -0.0046(4)
C1 0.030(4) 0.034(4) 0.034(4) -0.003(3) 0.017(3) -0.006(3)
C2 0.036(4) 0.026(4) 0.041(4) -0.004(3) 0.028(3) -0.003(3)
C3 0.030(4) 0.040(4) 0.037(4) 0.003(4) 0.025(3) 0.001(3)
C4 0.039(5) 0.040(4) 0.041(5) -0.001(4) 0.024(4) 0.005(4)
C5 0.035(4) 0.042(5) 0.046(5) 0.002(4) 0.021(4) -0.008(3)
C6 0.032(4) 0.043(5) 0.034(4) -0.017(4) 0.022(4) -0.011(3)
C7 0.045(5) 0.031(4) 0.059(5) -0.010(4) 0.032(4) -0.011(4)
C8 0.022(4) 0.044(5) 0.030(4) 0.003(3) 0.011(3) -0.005(3)
C9 0.043(5) 0.034(4) 0.046(5) -0.002(4) 0.024(4) -0.002(4)
C10 0.067(6) 0.025(4) 0.062(6) -0.016(4) 0.038(5) -0.013(4)
C11 0.044(5) 0.042(5) 0.057(5) -0.013(4) 0.027(4) -0.001(4)
C12 0.041(4) 0.028(4) 0.040(4) -0.009(4) 0.020(4) -0.010(3)
C13 0.032(4) 0.045(5) 0.033(4) -0.002(4) 0.020(4) -0.001(3)
C14 0.026(4) 0.046(5) 0.047(5) -0.003(4) 0.023(4) -0.006(3)
C15 0.041(5) 0.042(5) 0.078(6) -0.011(5) 0.037(5) -0.011(4)
C16 0.030(4) 0.042(5) 0.060(5) -0.018(4) 0.028(4) -0.017(3)
C17 0.072(6) 0.062(6) 0.094(7) -0.046(6) 0.051(6) -0.036(5)
C18 0.060(6) 0.041(5) 0.109(8) 0.018(5) 0.026(6) -0.006(4)
C19 0.040(5) 0.081(6) 0.050(6) -0.008(5) 0.022(4) -0.012(4)
C20 0.042(5) 0.059(5) 0.049(5) 0.000(4) 0.024(4) -0.016(4)
C21 0.031(5) 0.043(5) 0.109(8) 0.007(5) 0.029(5) 0.003(4)
C22 0.099(8) 0.064(6) 0.092(7) -0.036(6) 0.066(7) -0.048(6)
C23 0.031(5) 0.076(6) 0.063(6) 0.015(5) 0.003(4) -0.011(4)
C24 0.039(5) 0.042(4) 0.048(5) 0.004(4) 0.021(4) -0.002(4)
C25 0.034(5) 0.056(5) 0.055(5) -0.012(4) 0.018(4) -0.017(4)
C26 0.031(4) 0.045(5) 0.059(5) -0.012(4) 0.028(4) -0.008(3)
C27 0.034(5) 0.046(5) 0.050(5) -0.013(4) 0.011(4) -0.006(4)
C28 0.022(4) 0.028(4) 0.069(6) 0.002(4) 0.015(4) -0.004(3)
C29 0.016(4) 0.036(4) 0.036(4) 0.012(4) 0.007(3) 0.000(3)
C30 0.023(4) 0.049(5) 0.029(4) 0.004(4) 0.012(3) -0.005(3)
N1 0.031(3) 0.030(3) 0.032(3) 0.003(3) 0.017(3) -0.006(3)
N2 0.062(5) 0.055(4) 0.094(6) -0.031(4) 0.063(5) -0.030(4)
N3 0.022(3) 0.048(4) 0.040(4) 0.007(3) 0.014(3) 0.003(3)
N4 0.030(3) 0.036(3) 0.031(3) 0.004(3) 0.017(3) -0.002(3)
N5 0.046(4) 0.043(4) 0.066(5) -0.022(3) 0.043(4) -0.011(3)
N6 0.029(3) 0.042(4) 0.037(4) -0.005(3) 0.018(3) 0.002(3)
N7 0.040(4) 0.039(4) 0.065(5) -0.013(3) 0.032(4) -0.007(3)
N8 0.032(4) 0.036(4) 0.050(4) -0.010(3) 0.023(3) -0.010(3)
N9 0.025(3) 0.029(3) 0.060(4) -0.003(3) 0.019(3) -0.005(3)
N10 0.021(3) 0.032(4) 0.040(4) 0.001(3) 0.011(3) -0.009(3)
O1 0.115(6) 0.101(5) 0.139(6) -0.058(5) 0.113(5) -0.048(4)
O2 0.045(3) 0.038(3) 0.041(3) 0.004(2) 0.029(3) 0.017(2)
O3 0.081(5) 0.064(4) 0.114(5) -0.045(4) 0.076(4) -0.026(3)
O4 0.040(3) 0.044(3) 0.040(3) -0.009(3) 0.023(3) 0.005(2)
O5 0.025(3) 0.036(3) 0.037(3) 0.001(2) 0.015(2) 0.001(2)
O6 0.024(3) 0.039(3) 0.048(3) -0.010(2) 0.023(2) -0.009(2)
O7 0.087(7) 0.58(2) 0.096(8) -0.012(11) 0.046(6) 0.036(11)
O8 0.104(9) 0.301(16) 0.40(2) -0.063(14) 0.019(11) -0.107(10)
O9 0.208(10) 0.058(5) 0.484(19) 0.156(8) 0.257(13) 0.085(6)
O10 0.123(6) 0.115(6) 0.021(3) -0.006(4) 0.022(4) -0.029(5)
O11 0.063(4) 0.104(5) 0.065(4) 0.041(4) 0.029(3) 0.033(4)
O12 0.050(4) 0.091(4) 0.076(4) 0.002(3) 0.044(3) 0.002(3)
O13 0.054(4) 0.057(4) 0.060(4) 0.025(3) 0.012(3) -0.006(3)
O14 0.077(5) 0.054(4) 0.075(5) -0.017(3) 0.019(4) -0.009(3)
Cl1 0.120(3) 0.147(4) 0.245(6) -0.042(4) 0.084(4) -0.016(3)
Cl2 0.0356(11) 0.0457(12) 0.0565(13) 0.0101(11) 0.0236(10) 0.0066(9)
O2WB 0.000(3) 0.010(4) 0.000(3) 0.005(3) -0.005(2) -0.002(3)
O1WB 0.15(4) 0.07(2) 0.026(15) 0.046(14) 0.06(2) 0.08(3)
O1WA 0.125(16) 0.002(7) 0.21(2) 0.020(10) 0.096(16) 0.019(8)
O1WC 0.029(12) 0.14(3) 0.073(17) 0.104(18) -0.050(12) -0.080(16)
O2WA 0.009(6) 0.000(6) 0.000(6) 0.014(5) -0.004(5) -0.004(5)

loop_
_atom_type_symbol
_atom_type_description
_atom_type_scat_dispersion_real
_atom_type_scat_dispersion_imag
_atom_type_scat_source
C C 0.0033 0.0016 'International Tables Vol C Tables 4.2.6.8 and 6.1.1.4'
H H 0.0000 0.0000 'International Tables Vol C Tables 4.2.6.8 and 6.1.1.4'
N N 0.0061 0.0033 'International Tables Vol C Tables 4.2.6.8 and 6.1.1.4'
O O 0.0106 0.0060 'International Tables Vol C Tables 4.2.6.8 and 6.1.1.4'
Cl Cl 0.1484 0.1585 'International Tables Vol C Tables 4.2.6.8 and 6.1.1.4'
Cu Cu 0.3201 1.2651 'International Tables Vol C Tables 4.2.6.8 and 6.1.1.4'

loop_
_geom_angle_atom_site_label_1
_geom_angle_atom_site_label_2
_geom_angle_atom_site_label_3
_geom_angle
_geom_angle_site_symmetry_1
_geom_angle_site_symmetry_3
_geom_angle_publ_flag
N8 Cu1 N4 170.6(2) . . ?
N8 Cu1 O5 83.7(2) . . ?
N4 Cu1 O5 92.0(2) . . ?
N8 Cu1 N7 82.6(2) . . ?
N4 Cu1 N7 101.8(2) . . ?
O5 Cu1 N7 166.25(19) . . ?
N10 Cu2 O6 83.7(2) . . ?
N10 Cu2 N1 169.0(2) . . ?
O6 Cu2 N1 90.89(19) . . ?
N10 Cu2 N9 83.0(2) . . ?
O6 Cu2 N9 166.18(19) . . ?
N1 Cu2 N9 102.8(2) . . ?
N10 Cu2 O4 101.16(19) . 4_655 ?
O6 Cu2 O4 95.62(17) . 4_655 ?
N1 Cu2 O4 88.88(18) . 4_655 ?
N9 Cu2 O4 83.2(2) . 4_655 ?
N1 C1 C2 122.8(6) . . ?
C3 C2 C1 117.7(6) . . ?
C3 C2 C6 121.6(6) . . ?
C1 C2 C6 120.6(6) . . ?
C2 C3 C4 119.1(6) . . ?
C5 C4 C3 119.9(7) . . ?
N1 C5 C4 122.0(6) . . ?
N2 C6 N3 108.0(6) . . ?
N2 C6 C2 127.0(6) . . ?
N3 C6 C2 125.0(6) . . ?
N2 C7 C21 105.6(6) . . ?
N2 C7 C8 100.3(5) . . ?
C21 C7 C8 113.2(6) . . ?
N2 C7 C22 109.9(6) . . ?
C21 C7 C22 112.0(7) . . ?
C8 C7 C22 114.8(6) . . ?
C7 C8 C24 115.7(6) . . ?
C7 C8 N3 100.9(5) . . ?
C24 C8 N3 111.0(6) . . ?
C7 C8 C23 113.8(6) . . ?
C24 C8 C23 110.0(6) . . ?
N3 C8 C23 104.4(5) . . ?
N4 C9 C10 122.9(6) . . ?
C9 C10 C11 119.3(7) . . ?
C10 C11 C12 119.4(7) . . ?
C11 C12 C13 117.0(6) . . ?
C11 C12 C14 121.6(6) . . ?
C13 C12 C14 121.4(6) . . ?
N4 C13 C12 122.5(6) . . ?
N6 C14 N5 107.6(6) . . ?
N6 C14 C12 126.3(7) . . ?
N5 C14 C12 126.1(6) . . ?
N5 C15 C17 110.2(6) . . ?
N5 C15 C18 105.8(6) . . ?
C17 C15 C18 113.1(7) . . ?
N5 C15 C16 99.3(6) . . ?
C17 C15 C16 113.9(6) . . ?
C18 C15 C16 113.3(7) . . ?
N6 C16 C20 111.5(6) . . ?
N6 C16 C15 100.7(5) . . ?
C20 C16 C15 114.7(7) . . ?
N6 C16 C19 104.5(6) . . ?
C20 C16 C19 111.0(6) . . ?
C15 C16 C19 113.5(6) . . ?
N7 C25 C26 110.0(6) . . ?
N8 C26 C25 103.7(5) . . ?
C28 C27 N9 107.8(6) . . ?
N10 C28 C27 106.7(6) . . ?
O5 C29 N10 130.1(6) . . ?
O5 C29 C30 117.4(6) . . ?
N10 C29 C30 112.5(6) . . ?
N8 C30 O6 129.7(6) . . ?
N8 C30 C29 113.3(6) . . ?
O6 C30 C29 117.0(6) . . ?
C1 N1 C5 118.4(6) . . ?
C1 N1 Cu2 119.5(5) . . ?
C5 N1 Cu2 122.1(4) . . ?
O1 N2 C6 126.1(6) . . ?
O1 N2 C7 121.3(6) . . ?
C6 N2 C7 112.6(6) . . ?
O2 N3 C6 125.6(6) . . ?
O2 N3 C8 123.2(5) . . ?
C6 N3 C8 111.0(5) . . ?
C9 N4 C13 118.8(6) . . ?
C9 N4 Cu1 121.5(4) . . ?
C13 N4 Cu1 119.7(5) . . ?
O3 N5 C14 125.1(6) . . ?
O3 N5 C15 122.2(6) . . ?
C14 N5 C15 112.5(5) . . ?
O4 N6 C14 126.2(6) . . ?
O4 N6 C16 121.1(5) . . ?
C14 N6 C16 112.0(6) . . ?
C25 N7 Cu1 106.2(4) . . ?
C30 N8 C26 126.1(6) . . ?
C30 N8 Cu1 115.6(4) . . ?
C26 N8 Cu1 118.2(4) . . ?
C27 N9 Cu2 107.9(4) . . ?
C29 N10 C28 127.5(6) . . ?
C29 N10 Cu2 115.9(4) . . ?
C28 N10 Cu2 116.4(4) . . ?
N6 O4 Cu2 133.7(4) . 4_556 ?
C29 O5 Cu1 109.9(4) . . ?
C30 O6 Cu2 110.7(4) . . ?
O10 Cl1 O9 132.2(7) . . ?
O10 Cl1 O8 111.1(8) . . ?
O9 Cl1 O8 92.3(8) . . ?
O10 Cl1 O7 108.3(5) . . ?
O9 Cl1 O7 106.7(7) . . ?
O8 Cl1 O7 101.6(8) . . ?
O12 Cl2 O11 113.2(3) . . ?
O12 Cl2 O13 110.4(3) . . ?
O11 Cl2 O13 109.1(4) . . ?
O12 Cl2 O14 108.3(3) . . ?
O11 Cl2 O14 107.8(4) . . ?
O13 Cl2 O14 107.8(3) . . ?
O1WB O2WB O1WA 116.4(16) 3_856 3_856 ?
O1WB O2WB O1WC 38(2) 3_856 3_856 ?
O1WA O2WB O1WC 111.5(14) 3_856 3_856 ?
O1WB O2WB O2WA 132.9(15) 3_856 . ?
O1WA O2WB O2WA 110.5(9) 3_856 . ?
O1WC O2WB O2WA 118.8(11) 3_856 . ?
O1WB O2WB O1WB 42(4) 3_856 1_655 ?
O1WA O2WB O1WB 111.7(11) 3_856 1_655 ?
O1WC O2WB O1WB 80(3) 3_856 1_655 ?
O2WA O2WB O1WB 121.1(11) . 1_655 ?
O1WC O1WB O2WB 99(4) . 3_856 ?
O1WC O1WB O1WB 164(8) . 3_756 ?
O2WB O1WB O1WB 96(7) 3_856 3_756 ?
O1WC O1WB O2WB 124(5) . 1_455 ?
O2WB O1WB O2WB 138(4) 3_856 1_455 ?
O1WB O1WB O2WB 42(3) 3_756 1_455 ?
O1WC O1WB O1WC 172(4) . 3_756 ?
O2WB O1WB O1WC 89(3) 3_856 3_756 ?
O1WB O1WB O1WC 7(4) 3_756 3_756 ?
O2WB O1WB O1WC 48.3(11) 1_455 3_756 ?
O1WB O1WC O2WB 44(3) . 3_856 ?
O1WB O1WC O1WB 8(4) . 3_756 ?
O2WB O1WC O1WB 51.6(19) 3_856 3_756 ?

loop_
_geom_bond_atom_site_label_1
_geom_bond_atom_site_label_2
_geom_bond_distance
_geom_bond_site_symmetry_2
_geom_bond_publ_flag
Cu1 N8 1.915(5) . ?
Cu1 N4 1.987(5) . ?
Cu1 O5 2.008(4) . ?
Cu1 N7 2.026(6) . ?
Cu2 N10 1.922(5) . ?
Cu2 O6 1.985(4) . ?
Cu2 N1 2.007(5) . ?
Cu2 N9 2.020(5) . ?
Cu2 O4 2.436(5) 4_655 ?
C1 N1 1.329(7) . ?
C1 C2 1.397(8) . ?
C2 C3 1.372(8) . ?
C2 C6 1.449(8) . ?
C3 C4 1.386(8) . ?
C4 C5 1.350(8) . ?
C5 N1 1.350(8) . ?
C6 N2 1.344(8) . ?
C6 N3 1.342(7) . ?
C7 N2 1.501(8) . ?
C7 C21 1.508(10) . ?
C7 C8 1.516(9) . ?
C7 C22 1.532(10) . ?
C8 C24 1.520(9) . ?
C8 N3 1.528(8) . ?
C8 C23 1.532(9) . ?
C9 N4 1.327(8) . ?
C9 C10 1.375(9) . ?
C10 C11 1.385(9) . ?
C11 C12 1.403(9) . ?
C12 C13 1.411(8) . ?
C12 C14 1.426(9) . ?
C13 N4 1.350(8) . ?
C14 N6 1.334(7) . ?
C14 N5 1.374(8) . ?
C15 N5 1.503(8) . ?
C15 C17 1.523(10) . ?
C15 C18 1.527(11) . ?
C15 C16 1.555(9) . ?
C16 N6 1.519(8) . ?
C16 C20 1.522(9) . ?
C16 C19 1.583(10) . ?
C25 N7 1.490(8) . ?
C25 C26 1.508(9) . ?
C26 N8 1.464(8) . ?
C27 C28 1.499(9) . ?
C27 N9 1.511(8) . ?
C28 N10 1.457(7) . ?
C29 O5 1.278(7) . ?
C29 N10 1.283(8) . ?
C29 C30 1.527(8) . ?
C30 N8 1.271(8) . ?
C30 O6 1.296(7) . ?
N2 O1 1.290(7) . ?
N3 O2 1.304(6) . ?
N5 O3 1.270(7) . ?
N6 O4 1.290(6) . ?
O4 Cu2 2.436(5) 4_556 ?
O7 Cl1 1.705(11) . ?
O8 Cl1 1.527(10) . ?
O9 Cl1 1.500(8) . ?
O10 Cl1 1.461(7) . ?
O11 Cl2 1.417(6) . ?
O12 Cl2 1.418(5) . ?
O13 Cl2 1.425(5) . ?
O14 Cl2 1.502(6) . ?
O2WB O1WB 0.96(4) 3_856 ?
O2WB O1WA 1.21(2) 3_856 ?
O2WB O1WC 1.37(2) 3_856 ?
O2WB O2WA 1.409(11) . ?
O2WB O1WB 1.44(2) 1_655 ?
O1WB O1WC 0.85(4) . ?
O1WB O2WB 0.96(4) 3_856 ?
O1WB O1WB 0.97(6) 3_756 ?
O1WB O2WB 1.44(2) 1_455 ?
O1WB O1WC 1.80(5) 3_756 ?
O1WA O2WB 1.21(2) 3_856 ?
O1WC O2WB 1.37(2) 3_856 ?
O1WC O1WB 1.80(5) 3_756 ?
